data_2020218
loop_
_publ_author_name
'Waskowska, A.'
'Lis, T.'

_publ_section_title
;
 Structure of hexaammonium dodecafluorotrisulfato tetraantimonate(III) at
 300K
;
_journal_name_full 'Acta Crystallographica C (39,1983-)'
_journal_page_first 1342
_journal_page_last 1345
_journal_volume 44
_journal_year 1988
_chemical_formula_sum 'F12 H24 N6 O12 S3 Sb4'
_chemical_name_systematic '(N H4)6 (Sb4 F12 (S O4)3)'
_space_group_IT_number 143
_symmetry_space_group_name_Hall 'P 3'
_symmetry_space_group_name_H-M 'P 3'
_cell_angle_alpha 90
_cell_angle_beta 90
_cell_angle_gamma 120
_cell_formula_units_Z 3
_cell_length_a 17.07
_cell_length_b 17.07
_cell_length_c 7.515
_cell_volume 1896.386
_citation_journal_id_ASTM ACSCEE
_cod_data_source_file Waskowska_ACSCEE_1988_1657.cif
_cod_data_source_block H24F12N6O12S3Sb4
_cod_original_cell_volume 1896.385
_cod_original_formula_sum 'H24 F12 N6 O12 S3 Sb4'
_cod_database_code 2020218

loop_
_symmetry_equiv_pos_as_xyz
x,y,z
-y,x-y,z
-x+y,-x,z

loop_
_atom_site_label
_atom_site_type_symbol
_atom_site_fract_x
_atom_site_fract_y
_atom_site_fract_z
_atom_site_occupancy
_atom_site_U_iso_or_equiv
_atom_site_attached_hydrogens
F3 F-1 0.6787 0.4293 0.1526 1 0.0 0
O9 O-2 0.8831 0.6271 0.4667 1 0.0 0
O1 O-2 -0.248 -0.2846 0.222 1 0.0 0
F4 F-1 -0.1911 0.0368 -0.2683 1 0.0 0
O8 O-2 0.217 0.7475 0.5299 1 0.0 0
Sb6 Sb+3 0.83907 0.38993 0.81608 1 0.0 0
O6 O-2 0.3672 0.8273 0.655 1 0.0 0
F12 F-1 0.8894 0.3198 0.9267 1 0.0 0
F1 F-1 -0.1042 -0.0529 0.5646 1 0.0 0
F11 F-1 0.5785 0.849 0.1544 1 0.0 0
O4 O-2 -0.1928 -0.1256 0.1709 1 0.0 0
Sb3 Sb+3 0.6667 0.3333 0.31164 1 0.0 0
O3 O-2 -0.1386 -0.2067 -0.0048 1 0.0 0
F7 F-1 -0.2466 -0.0114 0.054 1 0.0 0
N6 N-3 0.6016 0.7045 0.9868 1 0.0 4
F8 F-1 0.5356 0.9319 0.3979 1 0.0 0
O2 O-2 -0.0953 -0.1744 0.3059 1 0.0 0
N5 N-3 0.8465 0.6061 0.0895 1 0.0 4
O10 O-2 0.815 0.4656 0.4351 1 0.0 0
N4 N-3 -0.0569 0.4074 0.3137 1 0.0 4
Sb5 Sb+3 0.46503 0.82231 0.26424 1 0.0 0
Sb2 Sb+3 0.3333 0.6667 0.77048 1 0.0 0
O5 O-2 0.2902 0.9059 0.595 1 0.0 0
Sb1 Sb+3 0 0 0.40709 1 0.0 0
F2 F-1 0.4349 0.7385 -0.071 1 0.0 0
O7 O-2 0.3438 0.8547 0.3518 1 0.0 0
F6 F-1 0.9051 0.4777 0.0022 1 0.0 0
S1 S+6 -0.16885 -0.19834 0.1755 1 0.0 0
O11 O-2 0.8499 0.535 0.725 1 0.0 0
F10 F-1 -0.2667 -0.1337 0.8103 1 0.0 0
Sb4 Sb+3 -0.1626 0.0278 0.91 1 0.0 0
O12 O-2 0.7299 0.5318 0.5544 1 0.0 0
N2 N-3 0.3624 0.4272 0.7782 1 0.0 4
S3 S+6 0.81958 0.53946 0.5436 1 0.0 0
N3 N-3 0.7889 0.7317 0.6295 1 0.0 4
N1 N-3 0.7229 -0.0638 0.4239 1 0.0 4
S2 S+6 0.30499 0.83539 0.5348 1 0.0 0
F9 F-1 0.948 0.4443 0.6794 1 0.0 0
F5 F-1 0.4596 0.901 0.0809 1 0.0 0
